data_7219442
loop_
_publ_author_name
'Tian, Li'
'Zhou, Shang Yong'
'Li, Xin'
'Li, Ting'
'Liu, Zhong Yi'
'Wang, Xiuguang'

_publ_section_title
;
 A series of heterospin complexes based on lanthanides and pyridine
 biradicals: synthesis, structure and magnetic properties
;
_journal_name_full 'RSC Adv.'
_journal_paper_doi 10.1039/C4RA15074K
_journal_year 2015
_chemical_formula_sum 'C37.5 H38 F18 N5 O10 Tb'
_chemical_formula_weight 1219.65
_chemical_name_systematic
; 
 ? 
;
_space_group_IT_number 2
_symmetry_cell_setting monoclinic
_symmetry_space_group_name_Hall '-P 1'
_symmetry_space_group_name_H-M 'P -1'
_atom_sites_solution_hydrogens geom
_atom_sites_solution_primary direct
_atom_sites_solution_secondary difmap
_audit_creation_method SHELXL-97
_audit_update_record
;
2014-03-05 deposited with the CCDC.
2015-01-30 downloaded from the CCDC.
;
_cell_angle_alpha 89.34(3)
_cell_angle_beta 80.44(3)
_cell_angle_gamma 75.18(3)
_cell_formula_units_Z 4
_cell_length_a 12.261(3)
_cell_length_b 12.857(3)
_cell_length_c 31.381(6)
_cell_measurement_temperature 153(2)
_cell_measurement_theta_max 25.01
_cell_measurement_theta_min 1.32
_cell_volume 4713(2)
_computing_structure_refinement 'SHELXL-97 (Sheldrick, 1997)'
_computing_structure_solution 'SHELXS-97 (Sheldrick, 1990)'
_diffrn_ambient_temperature 153(2)
_diffrn_measured_fraction_theta_full 0.995
_diffrn_measured_fraction_theta_max 0.995
_diffrn_radiation_monochromator graphite
_diffrn_radiation_source 'fine-focus sealed tube'
_diffrn_radiation_type MoK\a
_diffrn_radiation_wavelength 0.71073
_diffrn_reflns_av_R_equivalents 0.0482
_diffrn_reflns_av_sigmaI/netI 0.0923
_diffrn_reflns_limit_h_max 10
_diffrn_reflns_limit_h_min -14
_diffrn_reflns_limit_k_max 15
_diffrn_reflns_limit_k_min -15
_diffrn_reflns_limit_l_max 37
_diffrn_reflns_limit_l_min -34
_diffrn_reflns_number 24211
_diffrn_reflns_theta_full 25.01
_diffrn_reflns_theta_max 25.01
_diffrn_reflns_theta_min 1.32
_exptl_absorpt_coefficient_mu 1.630
_exptl_crystal_density_diffrn 1.719
_exptl_crystal_density_method 'not measured'
_exptl_crystal_F_000 2420
_refine_diff_density_max 2.317
_refine_diff_density_min -2.013
_refine_diff_density_rms 0.152
_refine_ls_extinction_method none
_refine_ls_goodness_of_fit_ref 1.047
_refine_ls_hydrogen_treatment constr
_refine_ls_matrix_type full
_refine_ls_number_parameters 1306
_refine_ls_number_reflns 16569
_refine_ls_number_restraints 48
_refine_ls_restrained_S_all 2.022
_refine_ls_R_factor_all 0.1146
_refine_ls_R_factor_gt 0.0725
_refine_ls_shift/su_max 4.733
_refine_ls_shift/su_mean 0.033
_refine_ls_structure_factor_coef Fsqd
_refine_ls_weighting_details 'calc w=1/[\s^2^(Fo^2^)+(0.0664P)^2^+40.7220P] where P=(Fo^2^+2Fc^2^)/3'
_refine_ls_weighting_scheme calc
_refine_ls_wR_factor_gt 0.1593
_refine_ls_wR_factor_ref 0.1779
_reflns_number_gt 11873
_reflns_number_total 16569
_reflns_threshold_expression >2sigma(I)
_cod_data_source_file c4ra15074k2.cif
_cod_data_source_block n130527c
_cod_original_cell_volume 4713.2(17)
_cod_original_sg_symbol_H-M P-1
_cod_database_code 7219442

loop_
_symmetry_equiv_pos_as_xyz
'x, y, z'
'-x, -y, -z'

loop_
_atom_site_label
_atom_site_type_symbol
_atom_site_fract_x
_atom_site_fract_y
_atom_site_fract_z
_atom_site_U_iso_or_equiv
_atom_site_adp_type
_atom_site_occupancy
_atom_site_symmetry_multiplicity
_atom_site_calc_flag
_atom_site_refinement_flags
Tb1 Tb 0.17088(7) 0.20581(7) 0.10195(3) 0.0284(3) Uani 1 1 d .
Tb2 Tb 0.73595(7) 0.67248(8) 0.34167(3) 0.0329(3) Uani 1 1 d .
C1 C 0.1275(14) 0.2624(15) 0.2284(7) 0.031(4) Uani 1 1 d .
C3 C 0.2845(14) 0.3188(14) 0.1971(6) 0.030(4) Uani 1 1 d .
C4 C 0.3439(15) 0.2774(17) 0.2304(7) 0.040(5) Uani 1 1 d .
H4 H 0.4174 0.2847 0.2306 0.048 Uiso 1 1 calc R
C5 C 0.2919(17) 0.2262(18) 0.2626(7) 0.043(5) Uani 1 1 d .
H5 H 0.3313 0.1959 0.2845 0.052 Uiso 1 1 calc R
C6 C 0.1800(16) 0.2185(15) 0.2633(7) 0.034(5) Uani 1 1 d .
H6 H 0.1424 0.1860 0.2857 0.041 Uiso 1 1 calc R
C7 C 0.0101(15) 0.2569(15) 0.2257(6) 0.031(4) Uani 1 1 d .
C8 C 0.3351(13) 0.3755(14) 0.1619(6) 0.028(4) Uani 1 1 d .
C9 C -0.182(2) 0.247(3) 0.2456(8) 0.066(8) Uani 1 1 d .
C10 C 0.4455(16) 0.4873(16) 0.1257(7) 0.041(5) Uani 1 1 d .
C11 C -0.157(2) 0.247(3) 0.1997(10) 0.093(12) Uani 1 1 d .
C12 C 0.3818(16) 0.4471(16) 0.0930(7) 0.038(5) Uani 1 1 d .
C13 C -0.260(2) 0.209(3) 0.2754(10) 0.105(13) Uani 1 1 d .
H13A H -0.3274 0.2107 0.2630 0.157 Uiso 1 1 calc R
H13B H -0.2815 0.2535 0.3013 0.157 Uiso 1 1 calc R
H13C H -0.2257 0.1362 0.2822 0.157 Uiso 1 1 calc R
C14 C -0.243(3) 0.390(3) 0.244(2) 0.22(3) Uani 1 1 d .
H14A H -0.3246 0.4050 0.2477 0.324 Uiso 1 1 calc R
H14B H -0.2142 0.4157 0.2166 0.324 Uiso 1 1 calc R
H14C H -0.2216 0.4259 0.2668 0.324 Uiso 1 1 calc R
C15 C 0.5745(16) 0.468(2) 0.1097(8) 0.053(6) Uani 1 1 d .
H15A H 0.6103 0.4857 0.1326 0.079 Uiso 1 1 calc R
H15B H 0.5870 0.5124 0.0856 0.079 Uiso 1 1 calc R
H15C H 0.6067 0.3936 0.1010 0.079 Uiso 1 1 calc R
C16 C 0.3940(19) 0.6050(18) 0.1420(9) 0.058(7) Uani 1 1 d .
H16A H 0.3133 0.6167 0.1518 0.087 Uiso 1 1 calc R
H16B H 0.4069 0.6522 0.1189 0.087 Uiso 1 1 calc R
H16C H 0.4299 0.6194 0.1655 0.087 Uiso 1 1 calc R
C17 C -0.2213(17) 0.277(2) 0.1672(8) 0.058(7) Uani 1 1 d .
H17A H -0.2955 0.2637 0.1758 0.087 Uiso 1 1 calc R
H17B H -0.1833 0.2348 0.1413 0.087 Uiso 1 1 calc R
H17C H -0.2298 0.3516 0.1618 0.087 Uiso 1 1 calc R
C18 C -0.122(3) 0.101(3) 0.199(2) 0.24(4) Uani 1 1 d .
H18A H -0.1187 0.0768 0.2279 0.357 Uiso 1 1 calc R
H18B H -0.0484 0.0731 0.1811 0.357 Uiso 1 1 calc R
H18C H -0.1789 0.0767 0.1876 0.357 Uiso 1 1 calc R
C19 C 0.4549(18) 0.3575(19) 0.0625(7) 0.048(6) Uani 1 1 d .
H19A H 0.4973 0.3022 0.0786 0.072 Uiso 1 1 calc R
H19B H 0.5071 0.3850 0.0421 0.072 Uiso 1 1 calc R
H19C H 0.4070 0.3281 0.0474 0.072 Uiso 1 1 calc R
C20 C 0.310(2) 0.535(2) 0.0695(9) 0.065(8) Uani 1 1 d .
H20A H 0.2736 0.5039 0.0501 0.097 Uiso 1 1 calc R
H20B H 0.3586 0.5751 0.0533 0.097 Uiso 1 1 calc R
H20C H 0.2531 0.5827 0.0901 0.097 Uiso 1 1 calc R
C21 C 0.301(2) 0.223(2) -0.0442(8) 0.052(6) Uani 1 1 d .
C22 C 0.230(4) 0.232(5) -0.0018(18) 0.164(10) Uani 1 1 d U
C23 C 0.096(3) 0.298(3) -0.0059(15) 0.115(9) Uani 1 1 d U
H23 H 0.0768 0.3167 -0.0329 0.138 Uiso 1 1 calc R
C24 C 0.003(4) 0.329(3) 0.0360(14) 0.114(9) Uani 1 1 d U
C25 C -0.1106(18) 0.3947(18) 0.0255(8) 0.043(5) Uani 1 1 d .
C26 C 0.343(2) -0.1375(18) 0.0368(10) 0.056(7) Uani 1 1 d .
C27 C 0.267(4) -0.030(4) 0.0499(16) 0.158(11) Uani 1 1 d U
C28 C 0.125(4) -0.052(4) 0.0564(14) 0.132(10) Uani 1 1 d U
H28 H 0.1139 -0.1194 0.0516 0.159 Uiso 1 1 calc R
C29 C 0.020(4) 0.051(4) 0.0707(16) 0.132(10) Uani 1 1 d U
C30 C -0.082(3) 0.014(3) 0.0678(13) 0.084(10) Uani 1 1 d .
C31 C 0.2136(18) -0.0682(17) 0.2005(7) 0.039(5) Uani 1 1 d .
C32 C 0.2557(15) 0.0139(15) 0.1707(6) 0.029(4) Uani 1 1 d .
C33 C 0.3711(15) 0.0071(15) 0.1613(6) 0.032(4) Uani 1 1 d .
H33 H 0.4223 -0.0507 0.1713 0.038 Uiso 1 1 calc R
C34 C 0.4132(16) 0.0843(16) 0.1373(6) 0.032(4) Uani 1 1 d .
C35 C 0.5427(16) 0.0775(17) 0.1332(8) 0.044(6) Uani 1 1 d .
C36 C 1.0277(15) 0.5342(15) 0.2690(6) 0.031(4) Uani 1 1 d .
C38 C 1.0092(16) 0.4363(16) 0.3299(7) 0.036(5) Uani 1 1 d .
C39 C 1.1215(16) 0.4279(17) 0.3352(7) 0.043(5) Uani 1 1 d .
H39 H 1.1509 0.3926 0.3585 0.052 Uiso 1 1 calc R
C40 C 1.1874(18) 0.4737(19) 0.3049(7) 0.048(6) Uani 1 1 d .
H40 H 1.2630 0.4688 0.3074 0.058 Uiso 1 1 calc R
C41 C 1.1432(16) 0.5268(17) 0.2708(7) 0.040(5) Uani 1 1 d .
H41 H 1.1880 0.5565 0.2497 0.048 Uiso 1 1 calc R
C42 C 0.9750(15) 0.5904(15) 0.2341(6) 0.031(4) Uani 1 1 d .
C43 C 0.9370(17) 0.3877(18) 0.3620(7) 0.041(5) Uani 1 1 d .
C44 C 0.8396(16) 0.7015(15) 0.1963(6) 0.034(5) Uani 1 1 d .
C45 C 0.780(2) 0.360(2) 0.4107(8) 0.055(7) Uani 1 1 d .
C46 C 0.9506(17) 0.6517(17) 0.1635(6) 0.037(5) Uani 1 1 d .
C47 C 0.885(2) 0.268(2) 0.4151(8) 0.055(6) Uani 1 1 d .
C48 C 0.7268(17) 0.6942(18) 0.1832(7) 0.046(5) Uani 1 1 d .
H48A H 0.7279 0.6200 0.1793 0.069 Uiso 1 1 calc R
H48B H 0.7176 0.7307 0.1567 0.069 Uiso 1 1 calc R
H48C H 0.6642 0.7275 0.2055 0.069 Uiso 1 1 calc R
C49 C 0.8298(19) 0.8172(17) 0.2108(7) 0.047(6) Uani 1 1 d .
H49A H 0.7703 0.8376 0.2356 0.070 Uiso 1 1 calc R
H49B H 0.8116 0.8647 0.1878 0.070 Uiso 1 1 calc R
H49C H 0.9012 0.8220 0.2183 0.070 Uiso 1 1 calc R
C50 C 0.743(2) 0.446(2) 0.4470(8) 0.072(8) Uani 1 1 d .
H50A H 0.8068 0.4717 0.4514 0.108 Uiso 1 1 calc R
H50B H 0.7137 0.4149 0.4732 0.108 Uiso 1 1 calc R
H50C H 0.6835 0.5044 0.4395 0.108 Uiso 1 1 calc R
C51 C 0.675(2) 0.326(2) 0.4011(9) 0.064(7) Uani 1 1 d .
H51A H 0.6195 0.3879 0.3935 0.096 Uiso 1 1 calc R
H51B H 0.6414 0.2950 0.4262 0.096 Uiso 1 1 calc R
H51C H 0.6979 0.2740 0.3775 0.096 Uiso 1 1 calc R
C52 C 0.995(2) 0.732(2) 0.1344(7) 0.055(6) Uani 1 1 d .
H52A H 1.0156 0.7831 0.1518 0.082 Uiso 1 1 calc R
H52B H 0.9367 0.7699 0.1188 0.082 Uiso 1 1 calc R
H52C H 1.0613 0.6952 0.1143 0.082 Uiso 1 1 calc R
C53 C 0.944(2) 0.555(2) 0.1371(8) 0.060(7) Uani 1 1 d .
H53A H 1.0202 0.5122 0.1267 0.090 Uiso 1 1 calc R
H53B H 0.9068 0.5804 0.1129 0.090 Uiso 1 1 calc R
H53C H 0.9016 0.5132 0.1549 0.090 Uiso 1 1 calc R
C54 C 0.913(3) 0.258(4) 0.4616(9) 0.114(14) Uani 1 1 d .
H54A H 0.9886 0.2117 0.4609 0.170 Uiso 1 1 calc R
H54B H 0.8584 0.2271 0.4794 0.170 Uiso 1 1 calc R
H54C H 0.9093 0.3275 0.4731 0.170 Uiso 1 1 calc R
C55 C 0.887(3) 0.161(2) 0.3973(10) 0.081(9) Uani 1 1 d .
H55A H 0.8695 0.1683 0.3685 0.121 Uiso 1 1 calc R
H55B H 0.8304 0.1325 0.4153 0.121 Uiso 1 1 calc R
H55C H 0.9611 0.1127 0.3966 0.121 Uiso 1 1 calc R
C56 C 0.996(2) 0.618(3) 0.4382(8) 0.067(8) Uani 1 1 d .
C57 C 0.9516(18) 0.6602(19) 0.3967(7) 0.046(6) Uani 1 1 d .
C58 C 1.000(2) 0.732(2) 0.3717(7) 0.053(6) Uani 1 1 d .
H58 H 1.0573 0.7565 0.3812 0.063 Uiso 1 1 calc R
C59 C 0.9673(18) 0.7661(17) 0.3333(7) 0.043(6) Uani 1 1 d .
C60 C 1.032(2) 0.839(2) 0.3053(8) 0.055(7) Uani 1 1 d .
C61 C 0.664(3) 0.984(3) 0.4292(10) 0.079(9) Uani 1 1 d .
C62 C 0.644(2) 0.877(2) 0.4156(9) 0.060(7) Uani 1 1 d .
C63 C 0.552(3) 0.844(2) 0.4397(9) 0.082(10) Uani 1 1 d .
H63 H 0.5028 0.8880 0.4617 0.098 Uiso 1 1 calc R
C64 C 0.536(2) 0.745(2) 0.4301(8) 0.059(7) Uani 1 1 d .
C65 C 0.437(3) 0.708(3) 0.4592(12) 0.091(11) Uani 1 1 d .
C66 C 0.496(3) 0.965(2) 0.2852(11) 0.076(9) Uani 1 1 d .
C67 C 0.533(2) 0.850(2) 0.2990(8) 0.054(6) Uani 1 1 d .
C68 C 0.466(2) 0.783(2) 0.2928(10) 0.078(9) Uani 1 1 d .
H68 H 0.3994 0.8098 0.2813 0.093 Uiso 1 1 calc R
C69 C 0.4959(18) 0.6736(19) 0.3035(8) 0.051(6) Uani 1 1 d .
C70 C 0.410(2) 0.611(3) 0.2974(12) 0.079(9) Uani 1 1 d .
C71 C 0.354(4) 0.421(4) 0.422(2) 0.18(3) Uani 1 1 d .
H71A H 0.2826 0.4661 0.4168 0.276 Uiso 1 1 calc R
H71B H 0.4139 0.4564 0.4132 0.276 Uiso 1 1 calc R
H71C H 0.3492 0.4074 0.4524 0.276 Uiso 1 1 calc R
C72 C 0.383(4) 0.306(3) 0.395(3) 0.24(4) Uani 1 1 d .
H72A H 0.3515 0.3138 0.3680 0.292 Uiso 1 1 calc R
H72B H 0.4649 0.2722 0.3880 0.292 Uiso 1 1 calc R
C73 C 0.321(4) 0.244(4) 0.4279(17) 0.151(19) Uani 1 1 d .
H73A H 0.2432 0.2858 0.4374 0.181 Uiso 1 1 calc R
H73B H 0.3596 0.2315 0.4529 0.181 Uiso 1 1 calc R
C74 C 0.322(3) 0.135(4) 0.4069(14) 0.119(14) Uani 1 1 d .
H74A H 0.2922 0.1499 0.3801 0.143 Uiso 1 1 calc R
H74B H 0.4009 0.0933 0.3996 0.143 Uiso 1 1 calc R
C75 C 0.254(4) 0.068(4) 0.4343(16) 0.145(19) Uani 1 1 d .
H75A H 0.1776 0.1111 0.4451 0.174 Uiso 1 1 calc R
H75B H 0.2909 0.0414 0.4588 0.174 Uiso 1 1 calc R
C76 C 0.248(5) -0.031(5) 0.406(2) 0.23(4) Uani 1 1 d .
H76A H 0.3209 -0.0843 0.4002 0.270 Uiso 1 1 calc R
H76B H 0.2244 -0.0075 0.3784 0.270 Uiso 1 1 calc R
C77 C 0.150(6) -0.080(5) 0.436(2) 0.29(5) Uani 1 1 d .
H77A H 0.1791 -0.1559 0.4382 0.432 Uiso 1 1 calc R
H77B H 0.0822 -0.0651 0.4232 0.432 Uiso 1 1 calc R
H77C H 0.1324 -0.0460 0.4644 0.432 Uiso 1 1 calc R
F1 F 0.3661(18) 0.1390(18) -0.0556(14) 0.219(19) Uani 1 1 d .
F2 F 0.3577(12) 0.2982(11) -0.0450(5) 0.070(4) Uani 1 1 d .
F3 F 0.229(3) 0.241(3) -0.0683(11) 0.198(16) Uani 1 1 d .
F4 F -0.1493(15) 0.4771(13) 0.0509(6) 0.100(6) Uani 1 1 d .
F5 F -0.088(2) 0.430(3) -0.0123(8) 0.159(11) Uani 1 1 d .
F6 F -0.187(2) 0.354(3) 0.0206(11) 0.194(14) Uani 1 1 d .
F7 F 0.3932(13) -0.1800(12) 0.0689(6) 0.080(5) Uani 1 1 d .
F8 F 0.422(2) -0.125(3) 0.0081(9) 0.171(13) Uani 1 1 d .
F9 F 0.296(2) -0.202(2) 0.0231(10) 0.166(11) Uani 1 1 d .
F10 F -0.1331(15) -0.0059(15) 0.1053(9) 0.114(8) Uani 1 1 d .
F11 F -0.156(2) 0.085(4) 0.0519(14) 0.26(2) Uani 1 1 d .
F12 F -0.063(4) -0.063(2) 0.0433(12) 0.232(19) Uani 1 1 d .
F13 F 0.1463(13) -0.1130(11) 0.1828(5) 0.067(4) Uani 1 1 d .
F14 F 0.2973(11) -0.1465(11) 0.2105(5) 0.061(4) Uani 1 1 d .
F15 F 0.1549(12) -0.0201(11) 0.2370(4) 0.061(4) Uani 1 1 d .
F16 F 0.6035(9) -0.0130(11) 0.1473(5) 0.060(4) Uani 1 1 d .
F17 F 0.5887(9) 0.0873(11) 0.0928(5) 0.059(4) Uani 1 1 d .
F18 F 0.5559(10) 0.1584(11) 0.1564(5) 0.067(4) Uani 1 1 d .
F19 F 1.0907(13) 0.6478(16) 0.4430(5) 0.087(5) Uani 1 1 d .
F20 F 1.0235(15) 0.5120(16) 0.4381(5) 0.087(5) Uani 1 1 d .
F21 F 0.9173(14) 0.6529(17) 0.4726(5) 0.092(6) Uani 1 1 d .
F22 F 1.1157(15) 0.8595(17) 0.3229(5) 0.106(7) Uani 1 1 d .
F23 F 1.0795(12) 0.7919(11) 0.2675(4) 0.061(4) Uani 1 1 d .
F24 F 0.9617(14) 0.9311(12) 0.2987(6) 0.090(6) Uani 1 1 d .
F25 F 0.6681(16) 1.0468(13) 0.3942(6) 0.088(5) Uani 1 1 d .
F26 F 0.7632(18) 0.9688(14) 0.4431(6) 0.100(6) Uani 1 1 d .
F27 F 0.586(2) 1.0398(18) 0.4589(8) 0.153(11) Uani 1 1 d .
F28 F 0.3665(18) 0.6887(17) 0.4352(8) 0.130(10) Uani 1 1 d .
F29 F 0.477(2) 0.6203(18) 0.4775(9) 0.167(14) Uani 1 1 d .
F30 F 0.3757(14) 0.7821(14) 0.4889(6) 0.092(6) Uani 1 1 d .
F31 F 0.552(3) 0.9820(19) 0.2493(9) 0.181(15) Uani 1 1 d .
F32 F 0.5008(18) 1.0351(13) 0.3127(6) 0.102(6) Uani 1 1 d .
F33 F 0.386(2) 0.9936(16) 0.2788(11) 0.161(12) Uani 1 1 d .
F34 F 0.3590(17) 0.6350(17) 0.2643(8) 0.122(8) Uani 1 1 d .
F35 F 0.3244(16) 0.6291(18) 0.3319(8) 0.127(9) Uani 1 1 d .
F36 F 0.4563(12) 0.5067(14) 0.2934(7) 0.093(6) Uani 1 1 d .
N1 N -0.0379(12) 0.2649(14) 0.1906(5) 0.035(4) Uani 1 1 d .
N2 N 0.3021(11) 0.3967(12) 0.1233(5) 0.032(4) Uani 1 1 d .
N3 N -0.0681(14) 0.2400(14) 0.2596(6) 0.040(4) Uani 1 1 d .
N4 N 0.4258(12) 0.4180(13) 0.1632(6) 0.036(4) Uani 1 1 d .
N5 N 0.8632(12) 0.6344(12) 0.2353(5) 0.029(4) Uani 1 1 d .
N6 N 0.8231(14) 0.4163(14) 0.3716(5) 0.038(4) Uani 1 1 d .
N7 N 1.0310(13) 0.6078(13) 0.1943(5) 0.034(4) Uani 1 1 d .
N8 N 0.9776(16) 0.3059(16) 0.3875(6) 0.049(5) Uani 1 1 d .
N9 N 0.9622(13) 0.4888(13) 0.2980(5) 0.032(4) Uani 1 1 d .
N10 N 0.1767(12) 0.3111(12) 0.1958(5) 0.030(4) Uani 1 1 d .
O1 O 0.0050(10) 0.2828(12) 0.1521(5) 0.042(4) Uani 1 1 d .
O2 O 0.2199(9) 0.3695(10) 0.1087(4) 0.031(3) Uani 1 1 d .
O3 O -0.0546(14) 0.2293(15) 0.2989(5) 0.060(5) Uani 1 1 d .
O4 O 0.4802(12) 0.4144(13) 0.1945(5) 0.052(4) Uani 1 1 d .
O5 O 0.2553(11) 0.2246(11) 0.0310(4) 0.036(3) Uani 1 1 d .
O6 O 0.0313(11) 0.3248(12) 0.0674(4) 0.039(3) Uani 1 1 d .
O7 O 0.2716(12) 0.0336(11) 0.0714(5) 0.042(3) Uani 1 1 d .
O8 O 0.0392(13) 0.1135(12) 0.0856(5) 0.054(4) Uani 1 1 d .
O9 O 0.1754(10) 0.0839(10) 0.1588(4) 0.030(3) Uani 1 1 d .
O10 O 0.3598(9) 0.1632(10) 0.1193(4) 0.029(3) Uani 1 1 d .
O11 O 0.7798(10) 0.6354(10) 0.2662(4) 0.032(3) Uani 1 1 d .
O12 O 0.7538(11) 0.4908(11) 0.3539(4) 0.037(3) Uani 1 1 d .
O13 O 1.1397(11) 0.5784(12) 0.1821(5) 0.044(4) Uani 1 1 d .
O14 O 1.0820(15) 0.2536(15) 0.3845(6) 0.070(5) Uani 1 1 d .
O15 O 0.8703(11) 0.6221(12) 0.3893(4) 0.040(3) Uani 1 1 d .
O16 O 0.8908(11) 0.7451(11) 0.3155(4) 0.038(3) Uani 1 1 d .
O17 O 0.7185(12) 0.8254(13) 0.3866(5) 0.050(4) Uani 1 1 d .
O18 O 0.5908(12) 0.6787(11) 0.4015(5) 0.048(4) Uani 1 1 d .
O19 O 0.6257(12) 0.8280(11) 0.3135(5) 0.044(4) Uani 1 1 d .
O20 O 0.5813(11) 0.6241(11) 0.3172(5) 0.041(3) Uani 1 1 d .

loop_
_atom_site_aniso_label
_atom_site_aniso_U_11
_atom_site_aniso_U_22
_atom_site_aniso_U_33
_atom_site_aniso_U_23
_atom_site_aniso_U_13
_atom_site_aniso_U_12
Tb1 0.0261(5) 0.0334(5) 0.0347(6) 0.0133(4) -0.0161(4) -0.0171(4)
Tb2 0.0314(5) 0.0395(6) 0.0345(6) -0.0002(4) 0.0000(4) -0.0249(4)
C1 0.026(9) 0.028(10) 0.044(13) 0.002(9) -0.011(9) -0.012(8)
C3 0.027(9) 0.028(10) 0.040(12) 0.005(9) -0.015(8) -0.012(8)
C4 0.021(9) 0.047(12) 0.056(15) 0.003(11) -0.015(9) -0.012(8)
C5 0.041(11) 0.051(13) 0.042(14) 0.008(11) -0.020(10) -0.012(10)
C6 0.040(10) 0.031(11) 0.037(12) 0.006(9) -0.011(9) -0.014(8)
C7 0.028(9) 0.031(10) 0.038(12) 0.009(9) -0.007(9) -0.016(8)
C8 0.019(8) 0.029(10) 0.042(12) 0.006(9) -0.014(8) -0.009(7)
C9 0.049(13) 0.13(2) 0.042(15) 0.010(15) -0.010(11) -0.063(16)
C10 0.034(10) 0.037(12) 0.059(15) 0.013(11) -0.012(10) -0.020(9)
C11 0.037(13) 0.20(4) 0.07(2) 0.07(2) -0.027(13) -0.065(19)
C12 0.030(10) 0.042(12) 0.050(14) 0.026(11) -0.016(9) -0.021(9)
C13 0.068(18) 0.21(4) 0.06(2) 0.05(2) -0.016(16) -0.08(2)
C14 0.06(2) 0.06(2) 0.53(10) -0.13(4) -0.12(4) 0.024(16)
C15 0.033(11) 0.072(16) 0.064(16) 0.014(13) -0.014(11) -0.031(11)
C16 0.054(13) 0.045(14) 0.09(2) 0.019(13) -0.019(13) -0.029(11)
C17 0.032(11) 0.10(2) 0.058(16) 0.002(14) -0.016(11) -0.034(12)
C18 0.08(2) 0.042(19) 0.62(12) -0.06(4) -0.14(5) -0.019(17)
C19 0.047(12) 0.068(16) 0.040(14) 0.015(12) -0.008(10) -0.036(12)
C20 0.056(14) 0.070(17) 0.10(2) 0.056(16) -0.049(14) -0.044(13)
C21 0.054(14) 0.057(16) 0.043(15) 0.007(12) -0.005(12) -0.012(12)
C22 0.164(10) 0.234(10) 0.166(10) 0.005(2) -0.028(3) -0.179(4)
C23 0.115(9) 0.115(9) 0.123(9) 0.0036(18) -0.042(2) -0.030(3)
C24 0.114(9) 0.114(9) 0.098(9) 0.0034(18) -0.020(2) 0.003(3)
C25 0.050(12) 0.043(13) 0.044(14) 0.006(11) -0.035(11) -0.010(10)
C26 0.061(15) 0.034(13) 0.077(19) -0.003(13) -0.026(14) -0.008(11)
C27 0.156(11) 0.149(11) 0.156(11) 0.001(2) -0.126(3) 0.048(3)
C28 0.132(10) 0.132(10) 0.132(10) 0.0043(18) -0.022(2) -0.034(3)
C29 0.132(10) 0.132(10) 0.132(10) 0.0042(18) -0.022(2) -0.034(3)
C30 0.072(19) 0.07(2) 0.14(3) 0.00(2) -0.05(2) -0.051(17)
C31 0.048(12) 0.038(12) 0.041(14) 0.013(10) -0.023(10) -0.019(10)
C32 0.037(10) 0.028(10) 0.029(11) 0.008(8) -0.014(8) -0.017(8)
C33 0.033(10) 0.030(10) 0.036(12) 0.011(9) -0.016(9) -0.010(8)
C34 0.038(10) 0.039(12) 0.028(11) 0.009(9) -0.014(9) -0.019(9)
C35 0.029(10) 0.041(13) 0.066(17) 0.022(12) -0.014(11) -0.010(9)
C36 0.031(9) 0.036(11) 0.034(12) 0.005(9) -0.005(8) -0.021(8)
C38 0.032(10) 0.045(12) 0.035(12) -0.001(10) -0.003(9) -0.019(9)
C39 0.034(10) 0.050(13) 0.051(14) 0.008(11) -0.012(10) -0.018(10)
C40 0.039(11) 0.069(16) 0.049(15) 0.004(12) -0.014(11) -0.032(11)
C41 0.032(10) 0.053(13) 0.041(13) 0.004(11) -0.003(9) -0.023(9)
C42 0.037(10) 0.032(10) 0.029(11) -0.007(9) 0.000(9) -0.021(8)
C43 0.045(12) 0.054(14) 0.031(12) 0.006(11) -0.008(10) -0.025(10)
C44 0.044(11) 0.032(11) 0.030(12) 0.003(9) -0.010(9) -0.012(9)
C45 0.065(15) 0.075(17) 0.045(15) 0.020(13) -0.008(12) -0.054(14)
C46 0.044(11) 0.054(13) 0.019(11) 0.003(9) -0.011(9) -0.018(10)
C47 0.070(16) 0.067(17) 0.041(15) 0.028(13) -0.014(12) -0.039(14)
C48 0.042(11) 0.050(13) 0.049(15) 0.001(11) -0.017(10) -0.013(10)
C49 0.060(13) 0.045(13) 0.040(14) -0.001(11) -0.001(11) -0.024(11)
C50 0.09(2) 0.09(2) 0.044(16) 0.003(15) 0.013(14) -0.051(17)
C51 0.075(17) 0.070(17) 0.067(18) 0.028(14) -0.014(14) -0.055(15)
C52 0.057(14) 0.068(17) 0.035(14) 0.009(12) 0.004(11) -0.015(12)
C53 0.057(14) 0.069(17) 0.053(16) -0.032(13) -0.016(12) -0.007(12)
C54 0.10(2) 0.20(4) 0.042(19) 0.06(2) -0.021(17) -0.04(3)
C55 0.08(2) 0.08(2) 0.10(2) 0.042(18) -0.021(17) -0.054(17)
C56 0.076(18) 0.11(3) 0.033(15) 0.002(16) -0.015(13) -0.059(18)
C57 0.046(12) 0.059(14) 0.043(14) -0.006(11) -0.012(10) -0.027(11)
C58 0.061(14) 0.079(17) 0.038(14) 0.001(12) -0.008(11) -0.053(13)
C59 0.050(12) 0.054(13) 0.036(13) -0.010(10) 0.007(10) -0.043(11)
C60 0.053(14) 0.071(18) 0.052(16) -0.008(14) 0.000(12) -0.041(13)
C61 0.10(2) 0.09(2) 0.06(2) -0.013(18) 0.012(18) -0.06(2)
C62 0.063(15) 0.068(17) 0.060(18) 0.003(14) -0.012(14) -0.036(14)
C63 0.10(2) 0.063(17) 0.08(2) -0.044(15) 0.040(17) -0.049(16)
C64 0.051(13) 0.066(16) 0.060(17) -0.010(14) 0.018(12) -0.033(12)
C65 0.10(2) 0.07(2) 0.10(3) -0.01(2) 0.04(2) -0.037(19)
C66 0.10(2) 0.048(17) 0.08(2) 0.009(17) -0.045(19) -0.012(15)
C67 0.058(14) 0.058(16) 0.048(16) 0.006(12) -0.015(12) -0.013(12)
C68 0.077(18) 0.061(18) 0.11(3) -0.005(17) -0.061(18) -0.016(14)
C69 0.042(12) 0.054(15) 0.066(17) 0.008(13) -0.024(12) -0.019(11)
C70 0.042(14) 0.08(2) 0.12(3) -0.020(19) -0.029(17) -0.020(14)
C71 0.12(3) 0.11(4) 0.33(8) -0.05(4) -0.08(4) -0.02(3)
C72 0.11(3) 0.10(3) 0.59(13) 0.10(6) -0.19(6) -0.07(3)
C73 0.12(3) 0.14(4) 0.21(6) -0.03(4) -0.07(4) -0.04(3)
C74 0.08(2) 0.15(4) 0.12(3) -0.01(3) -0.02(2) -0.03(2)
C75 0.11(3) 0.18(5) 0.16(5) 0.09(4) -0.04(3) -0.06(3)
C76 0.28(7) 0.18(5) 0.34(9) 0.16(6) -0.24(7) -0.17(6)
C77 0.32(9) 0.30(8) 0.41(11) 0.28(8) -0.29(8) -0.25(8)
F1 0.080(14) 0.079(15) 0.48(6) -0.12(2) 0.00(2) -0.009(12)
F2 0.071(9) 0.053(9) 0.078(11) 0.019(8) 0.013(8) -0.020(7)
F3 0.20(3) 0.22(3) 0.26(4) 0.13(3) -0.20(3) -0.10(2)
F4 0.103(13) 0.067(11) 0.126(16) -0.018(11) -0.072(12) 0.020(9)
F5 0.14(2) 0.26(3) 0.088(17) 0.069(19) -0.024(15) -0.08(2)
F6 0.18(2) 0.23(3) 0.25(3) 0.00(3) -0.07(2) -0.16(2)
F7 0.079(10) 0.057(9) 0.096(13) 0.017(9) -0.033(9) 0.004(8)
F8 0.115(18) 0.25(3) 0.15(2) 0.12(2) -0.023(16) -0.07(2)
F9 0.19(2) 0.14(2) 0.23(3) 0.01(2) -0.12(2) -0.100(19)
F10 0.073(11) 0.085(13) 0.20(2) 0.013(14) -0.023(14) -0.056(10)
F11 0.11(2) 0.35(5) 0.31(5) 0.15(4) -0.10(3) 0.02(3)
F12 0.35(5) 0.10(2) 0.24(4) -0.07(2) 0.02(3) -0.09(3)
F13 0.097(10) 0.067(9) 0.073(10) 0.034(8) -0.050(8) -0.065(9)
F14 0.056(8) 0.051(8) 0.083(11) 0.041(8) -0.023(7) -0.020(6)
F15 0.088(10) 0.052(8) 0.049(9) 0.009(7) 0.009(8) -0.041(7)
F16 0.032(6) 0.061(9) 0.088(11) 0.031(8) -0.019(6) -0.008(6)
F17 0.029(6) 0.073(9) 0.073(10) 0.028(8) -0.001(6) -0.013(6)
F18 0.029(6) 0.071(9) 0.110(12) -0.007(9) -0.022(7) -0.023(6)
F19 0.081(10) 0.150(16) 0.058(10) 0.016(10) -0.034(8) -0.069(11)
F20 0.104(13) 0.108(15) 0.073(12) 0.024(10) -0.046(10) -0.053(11)
F21 0.087(11) 0.165(18) 0.034(9) -0.001(10) -0.007(8) -0.053(12)
F22 0.117(13) 0.178(19) 0.078(12) 0.020(12) -0.023(10) -0.133(15)
F23 0.075(9) 0.058(8) 0.056(9) 0.001(7) 0.017(7) -0.045(7)
F24 0.080(11) 0.050(9) 0.137(16) 0.000(10) 0.029(10) -0.041(9)
F25 0.115(14) 0.061(10) 0.103(14) -0.002(10) -0.028(11) -0.043(10)
F26 0.153(17) 0.091(13) 0.097(14) 0.002(10) -0.059(13) -0.083(13)
F27 0.20(2) 0.110(16) 0.15(2) -0.090(16) 0.069(18) -0.085(17)
F28 0.112(15) 0.128(18) 0.16(2) -0.073(16) 0.072(15) -0.098(15)
F29 0.15(2) 0.091(16) 0.19(3) 0.046(16) 0.12(2) -0.010(14)
F30 0.087(11) 0.090(12) 0.088(13) -0.027(10) 0.044(10) -0.041(10)
F31 0.29(4) 0.089(17) 0.11(2) 0.067(15) 0.02(2) 0.013(19)
F32 0.161(18) 0.051(10) 0.113(15) 0.006(10) -0.076(14) -0.027(11)
F33 0.17(2) 0.059(12) 0.29(4) 0.025(16) -0.15(2) -0.015(13)
F34 0.116(15) 0.130(17) 0.17(2) 0.030(15) -0.101(15) -0.071(13)
F35 0.082(12) 0.152(19) 0.16(2) -0.062(16) 0.027(13) -0.076(13)
F36 0.054(8) 0.080(12) 0.162(18) -0.026(11) -0.035(10) -0.035(8)
N1 0.024(8) 0.052(11) 0.036(10) 0.014(8) -0.009(7) -0.023(7)
N2 0.020(7) 0.031(9) 0.052(11) 0.013(8) -0.015(7) -0.015(6)
N3 0.041(9) 0.053(11) 0.036(11) 0.008(9) -0.011(8) -0.030(8)
N4 0.029(8) 0.039(10) 0.052(11) 0.011(8) -0.018(8) -0.020(7)
N5 0.028(8) 0.029(8) 0.035(10) -0.007(7) 0.000(7) -0.017(6)
N6 0.043(10) 0.049(11) 0.030(10) 0.003(8) -0.002(8) -0.033(9)
N7 0.038(9) 0.042(10) 0.030(10) -0.001(8) -0.003(7) -0.023(7)
N8 0.053(11) 0.062(13) 0.040(12) 0.024(10) -0.017(9) -0.026(10)
N9 0.035(8) 0.038(9) 0.031(10) 0.007(8) -0.006(7) -0.022(7)
N10 0.025(7) 0.029(8) 0.044(10) 0.008(7) -0.015(7) -0.015(6)
O1 0.025(7) 0.067(10) 0.039(9) 0.023(7) -0.011(6) -0.021(7)
O2 0.025(6) 0.031(7) 0.049(9) 0.010(6) -0.023(6) -0.017(5)
O3 0.061(10) 0.096(14) 0.039(10) 0.016(9) -0.013(8) -0.046(10)
O4 0.043(8) 0.072(11) 0.059(11) 0.009(8) -0.028(8) -0.034(8)
O5 0.037(7) 0.043(8) 0.035(8) 0.010(7) -0.019(6) -0.015(6)
O6 0.038(7) 0.056(9) 0.029(8) 0.018(7) -0.021(6) -0.016(7)
O7 0.057(9) 0.036(8) 0.042(9) -0.004(7) -0.018(7) -0.022(7)
O8 0.061(9) 0.053(10) 0.073(12) 0.012(8) -0.036(8) -0.046(8)
O9 0.032(7) 0.032(7) 0.035(8) 0.013(6) -0.018(6) -0.017(6)
O10 0.022(6) 0.029(7) 0.042(8) 0.011(6) -0.010(6) -0.015(5)
O11 0.029(6) 0.039(8) 0.036(8) 0.000(6) -0.001(6) -0.022(6)
O12 0.039(7) 0.041(8) 0.039(9) 0.006(7) -0.004(6) -0.024(7)
O13 0.036(8) 0.054(9) 0.044(9) 0.006(7) 0.001(7) -0.021(7)
O14 0.068(12) 0.078(13) 0.073(13) 0.035(10) -0.028(10) -0.026(10)
O15 0.042(7) 0.058(9) 0.032(8) 0.004(7) -0.004(6) -0.033(7)
O16 0.045(7) 0.047(8) 0.032(8) -0.004(6) -0.002(6) -0.036(7)
O17 0.049(9) 0.061(10) 0.048(10) -0.006(8) 0.005(8) -0.039(8)
O18 0.047(8) 0.042(8) 0.054(10) -0.012(8) 0.022(7) -0.026(7)
O19 0.047(8) 0.036(8) 0.053(10) -0.002(7) -0.002(7) -0.021(7)
O20 0.032(7) 0.046(8) 0.053(9) 0.006(7) -0.008(7) -0.025(6)

loop_
_atom_type_symbol
_atom_type_description
_atom_type_scat_dispersion_real
_atom_type_scat_dispersion_imag
_atom_type_scat_source
C C 0.0033 0.0016 'International Tables Vol C Tables 4.2.6.8 and 6.1.1.4'
H H 0.0000 0.0000 'International Tables Vol C Tables 4.2.6.8 and 6.1.1.4'
N N 0.0061 0.0033 'International Tables Vol C Tables 4.2.6.8 and 6.1.1.4'
O O 0.0106 0.0060 'International Tables Vol C Tables 4.2.6.8 and 6.1.1.4'
F F 0.0171 0.0103 'International Tables Vol C Tables 4.2.6.8 and 6.1.1.4'
Tb Tb -0.1723 4.1537 'International Tables Vol C Tables 4.2.6.8 and 6.1.1.4'

loop_
_geom_angle_atom_site_label_1
_geom_angle_atom_site_label_2
_geom_angle_atom_site_label_3
_geom_angle
O5 Tb1 O1 140.5(5)
O5 Tb1 O2 79.4(5)
O1 Tb1 O2 86.1(5)
O5 Tb1 O8 97.2(5)
O1 Tb1 O8 77.2(5)
O2 Tb1 O8 149.0(5)
O5 Tb1 O9 142.7(5)
O1 Tb1 O9 75.6(5)
O2 Tb1 O9 121.2(4)
O8 Tb1 O9 79.8(5)
O5 Tb1 O7 71.0(5)
O1 Tb1 O7 138.2(5)
O2 Tb1 O7 134.1(4)
O8 Tb1 O7 70.7(5)
O9 Tb1 O7 73.0(5)
O5 Tb1 O6 72.0(5)
O1 Tb1 O6 69.2(5)
O2 Tb1 O6 78.9(4)
O8 Tb1 O6 70.9(5)
O9 Tb1 O6 138.1(4)
O7 Tb1 O6 121.5(5)
O5 Tb1 O10 86.9(4)
O1 Tb1 O10 123.5(4)
O2 Tb1 O10 72.8(4)
O8 Tb1 O10 138.1(5)
O9 Tb1 O10 72.6(4)
O7 Tb1 O10 71.5(4)
O6 Tb1 O10 147.3(4)
O12 Tb2 O16 123.9(5)
O12 Tb2 O18 78.2(5)
O16 Tb2 O18 142.5(4)
O12 Tb2 O19 144.5(5)
O16 Tb2 O19 84.3(5)
O18 Tb2 O19 91.5(5)
O12 Tb2 O11 90.2(5)
O16 Tb2 O11 73.5(4)
O18 Tb2 O11 141.7(5)
O19 Tb2 O11 77.0(5)
O12 Tb2 O15 73.8(5)
O16 Tb2 O15 72.9(5)
O18 Tb2 O15 87.8(5)
O19 Tb2 O15 140.4(5)
O11 Tb2 O15 124.1(4)
O12 Tb2 O17 134.3(5)
O16 Tb2 O17 72.9(4)
O18 Tb2 O17 70.7(5)
O19 Tb2 O17 70.1(5)
O11 Tb2 O17 134.6(5)
O15 Tb2 O17 72.4(5)
O12 Tb2 O20 72.0(5)
O16 Tb2 O20 140.0(5)
O18 Tb2 O20 71.8(5)
O19 Tb2 O20 72.6(5)
O11 Tb2 O20 69.9(4)
O15 Tb2 O20 142.9(5)
O17 Tb2 O20 125.2(5)
N10 C1 C6 124.3(15)
N10 C1 C7 115.1(16)
C6 C1 C7 120.5(17)
N10 C3 C4 122.8(17)
N10 C3 C8 116.1(16)
C4 C3 C8 121.1(15)
C5 C4 C3 118.4(16)
C4 C5 C6 121.0(19)
C5 C6 C1 116.3(18)
N1 C7 N3 107.6(15)
N1 C7 C1 127.0(17)
N3 C7 C1 125.4(17)
N2 C8 N4 107.8(16)
N2 C8 C3 127.5(14)
N4 C8 C3 124.7(16)
C13 C9 C11 134(2)
C13 C9 N3 115(2)
C11 C9 N3 103.9(17)
C13 C9 C14 106(3)
C11 C9 C14 87(3)
N3 C9 C14 102.9(18)
N4 C10 C15 109.5(17)
N4 C10 C16 107.1(18)
C15 C10 C16 109.8(16)
N4 C10 C12 101.3(14)
C15 C10 C12 113.4(18)
C16 C10 C12 115.0(18)
C17 C11 C9 135(2)
C17 C11 N1 115(2)
C9 C11 N1 103.7(19)
C17 C11 C18 105(3)
C9 C11 C18 89(3)
N1 C11 C18 100(2)
C19 C12 N2 105.6(15)
C19 C12 C20 112(2)
N2 C12 C20 108.3(15)
C19 C12 C10 114.8(16)
N2 C12 C10 100.3(16)
C20 C12 C10 114.7(18)
F1 C21 F3 107(3)
F1 C21 F2 110(2)
F3 C21 F2 113(2)
F1 C21 C22 119(4)
F3 C21 C22 102(3)
F2 C21 C22 106(2)
O5 C22 C21 130(4)
O5 C22 C23 118(5)
C21 C22 C23 109(4)
C24 C23 C22 120(4)
O6 C24 C25 127(4)
O6 C24 C23 118(4)
C25 C24 C23 111(3)
F6 C25 F4 110(3)
F6 C25 F5 100(2)
F4 C25 F5 106(2)
F6 C25 C24 122(3)
F4 C25 C24 110(2)
F5 C25 C24 106(3)
F9 C26 F8 109(3)
F9 C26 F7 109(2)
F8 C26 F7 105(2)
F9 C26 C27 115(3)
F8 C26 C27 108(3)
F7 C26 C27 110(2)
O7 C27 C26 133(3)
O7 C27 C28 113(4)
C26 C27 C28 104(4)
C29 C28 C27 116(4)
O8 C29 C30 137(5)
O8 C29 C28 116(4)
C30 C29 C28 105(4)
F12 C30 F11 103(4)
F12 C30 F10 110(3)
F11 C30 F10 106(3)
F12 C30 C29 113(4)
F11 C30 C29 112(4)
F10 C30 C29 112(3)
F13 C31 F15 107.8(18)
F13 C31 F14 107.3(17)
F15 C31 F14 106.9(17)
F13 C31 C32 111.4(16)
F15 C31 C32 109.8(16)
F14 C31 C32 113.4(17)
O9 C32 C33 127.7(17)
O9 C32 C31 112.9(15)
C33 C32 C31 119.4(17)
C32 C33 C34 121.7(18)
O10 C34 C33 128.7(17)
O10 C34 C35 113.4(16)
C33 C34 C35 117.9(17)
F17 C35 F16 107.6(18)
F17 C35 F18 107.4(17)
F16 C35 F18 107.0(18)
F17 C35 C34 111.2(17)
F16 C35 C34 114.1(16)
F18 C35 C34 109.1(17)
N9 C36 C41 122.6(19)
N9 C36 C42 117.1(15)
C41 C36 C42 120.3(17)
N9 C38 C39 123.5(18)
N9 C38 C43 117.9(16)
C39 C38 C43 119(2)
C40 C39 C38 118(2)
C39 C40 C41 121.0(18)
C40 C41 C36 117.3(19)
N5 C42 N7 107.7(17)
N5 C42 C36 126.2(17)
N7 C42 C36 126.1(16)
N6 C43 N8 108.7(18)
N6 C43 C38 127(2)
N8 C43 C38 124.5(19)
N5 C44 C49 105.3(15)
N5 C44 C48 110.8(16)
C49 C44 C48 109.6(17)
N5 C44 C46 100.6(15)
C49 C44 C46 113.4(16)
C48 C44 C46 116.3(16)
N6 C45 C50 105.3(18)
N6 C45 C47 102.4(18)
C50 C45 C47 116(2)
N6 C45 C51 107.2(18)
C50 C45 C51 109(2)
C47 C45 C51 116(2)
N7 C46 C52 110.3(16)
N7 C46 C53 106.2(17)
C52 C46 C53 110.9(19)
N7 C46 C44 99.8(14)
C52 C46 C44 114.6(18)
C53 C46 C44 114.1(16)
N8 C47 C55 107(2)
N8 C47 C45 101.0(17)
C55 C47 C45 116(2)
N8 C47 C54 108(2)
C55 C47 C54 110(3)
C45 C47 C54 114(2)
F21 C56 F20 107(2)
F21 C56 F19 108(2)
F20 C56 F19 106(3)
F21 C56 C57 111(2)
F20 C56 C57 111(2)
F19 C56 C57 112(2)
O15 C57 C58 127(2)
O15 C57 C56 112.5(19)
C58 C57 C56 120.3(18)
C59 C58 C57 121.8(18)
O16 C59 C58 129.1(18)
O16 C59 C60 111.8(19)
C58 C59 C60 119.1(17)
F24 C60 F23 108(2)
F24 C60 F22 108(2)
F23 C60 F22 106.1(19)
F24 C60 C59 111.2(19)
F23 C60 C59 110.4(18)
F22 C60 C59 113(2)
F27 C61 F26 108(3)
F27 C61 F25 107(3)
F26 C61 F25 108(2)
F27 C61 C62 115(2)
F26 C61 C62 111(3)
F25 C61 C62 109(2)
O17 C62 C63 128(2)
O17 C62 C61 114(2)
C63 C62 C61 118(2)
C64 C63 C62 119(2)
O18 C64 C63 129(2)
O18 C64 C65 113(2)
C63 C64 C65 118(2)
F29 C65 F28 107(3)
F29 C65 F30 110(3)
F28 C65 F30 107(3)
F29 C65 C64 111(3)
F28 C65 C64 110(3)
F30 C65 C64 113(2)
F31 C66 F32 108(3)
F31 C66 F33 104(3)
F32 C66 F33 104(3)
F31 C66 C67 113(3)
F32 C66 C67 114(3)
F33 C66 C67 112(3)
O19 C67 C68 128(2)
O19 C67 C66 114(2)
C68 C67 C66 118(2)
C67 C68 C69 121(2)
O20 C69 C68 128(2)
O20 C69 C70 117(2)
C68 C69 C70 115(2)
F34 C70 F36 105(2)
F34 C70 F35 105(2)
F36 C70 F35 108(3)
F34 C70 C69 116(3)
F36 C70 C69 112(2)
F35 C70 C69 110(2)
C73 C72 C71 99(6)
C72 C73 C74 109(4)
C75 C74 C73 116(4)
C74 C75 C76 109(4)
C75 C76 C77 103(6)
O1 N1 C7 128.0(14)
O1 N1 C11 119.6(16)
C7 N1 C11 112.3(17)
O2 N2 C8 127.8(15)
O2 N2 C12 118.7(15)
C8 N2 C12 113.0(13)
O3 N3 C7 126.6(15)
O3 N3 C9 122.3(16)
C7 N3 C9 110.8(16)
O4 N4 C8 126.3(17)
O4 N4 C10 120.7(14)
C8 N4 C10 112.3(15)
O11 N5 C42 128.4(17)
O11 N5 C44 118.8(14)
C42 N5 C44 112.3(15)
O12 N6 C43 127.0(17)
O12 N6 C45 120.9(17)
C43 N6 C45 111.8(19)
O13 N7 C42 124.9(17)
O13 N7 C46 122.1(15)
C42 N7 C46 112.5(15)
O14 N8 C43 125.3(18)
O14 N8 C47 120.8(19)
C43 N8 C47 113.1(18)
C38 N9 C36 118.0(15)
C1 N10 C3 117.1(16)
N1 O1 Tb1 136.8(12)
N2 O2 Tb1 134.2(10)
C22 O5 Tb1 138(2)
C24 O6 Tb1 137(2)
C27 O7 Tb1 143(2)
C29 O8 Tb1 152(3)
C32 O9 Tb1 132.2(11)
C34 O10 Tb1 131.0(10)
N5 O11 Tb2 137.7(9)
N6 O12 Tb2 135.1(10)
C57 O15 Tb2 132.3(14)
C59 O16 Tb2 132.2(13)
C62 O17 Tb2 134.7(13)
C64 O18 Tb2 136.3(14)
C67 O19 Tb2 134.5(14)
C69 O20 Tb2 134.7(14)

loop_
_geom_bond_atom_site_label_1
_geom_bond_atom_site_label_2
_geom_bond_distance
Tb1 O5 2.332(14)
Tb1 O1 2.353(14)
Tb1 O2 2.353(11)
Tb1 O8 2.356(12)
Tb1 O9 2.360(12)
Tb1 O7 2.368(14)
Tb1 O6 2.384(13)
Tb1 O10 2.393(11)
Tb2 O12 2.324(14)
Tb2 O16 2.351(11)
Tb2 O18 2.350(13)
Tb2 O19 2.361(15)
Tb2 O11 2.364(13)
Tb2 O15 2.371(14)
Tb2 O17 2.377(15)
Tb2 O20 2.382(12)
C1 N10 1.33(2)
C1 C6 1.40(3)
C1 C7 1.47(2)
C3 N10 1.36(2)
C3 C4 1.40(3)
C3 C8 1.46(3)
C4 C5 1.36(3)
C5 C6 1.40(3)
C7 N1 1.32(2)
C7 N3 1.36(2)
C8 N2 1.34(2)
C8 N4 1.37(2)
C9 C13 1.40(3)
C9 C11 1.42(4)
C9 N3 1.52(3)
C9 C14 1.80(4)
C10 N4 1.49(3)
C10 C15 1.53(3)
C10 C16 1.54(3)
C10 C12 1.56(3)
C11 C17 1.38(3)
C11 N1 1.52(2)
C11 C18 1.81(5)
C12 C19 1.50(3)
C12 N2 1.51(2)
C12 C20 1.51(3)
C21 F1 1.18(3)
C21 F3 1.23(3)
C21 F2 1.33(3)
C21 C22 1.45(5)
C22 O5 1.12(5)
C22 C23 1.67(7)
C23 C24 1.57(5)
C24 O6 1.09(4)
C24 C25 1.52(4)
C25 F6 1.21(3)
C25 F4 1.27(3)
C25 F5 1.28(3)
C26 F9 1.23(3)
C26 F8 1.25(3)
C26 F7 1.31(3)
C26 C27 1.47(5)
C27 O7 1.09(5)
C27 C28 1.81(6)
C28 C29 1.60(6)
C29 O8 1.03(5)
C29 C30 1.47(5)
C30 F12 1.21(4)
C30 F11 1.27(4)
C30 F10 1.29(4)
C31 F13 1.31(2)
C31 F15 1.32(2)
C31 F14 1.32(2)
C31 C32 1.53(3)
C32 O9 1.26(2)
C32 C33 1.38(2)
C33 C34 1.39(3)
C34 O10 1.24(2)
C34 C35 1.55(2)
C35 F17 1.32(3)
C35 F16 1.33(2)
C35 F18 1.33(3)
C36 N9 1.34(2)
C36 C41 1.41(2)
C36 C42 1.45(3)
C38 N9 1.33(3)
C38 C39 1.39(3)
C38 C43 1.47(3)
C39 C40 1.37(3)
C40 C41 1.38(3)
C42 N5 1.34(2)
C42 N7 1.37(2)
C43 N6 1.33(3)
C43 N8 1.36(3)
C44 N5 1.51(3)
C44 C49 1.53(3)
C44 C48 1.53(3)
C44 C46 1.56(3)
C45 N6 1.50(3)
C45 C50 1.52(3)
C45 C47 1.54(4)
C45 C51 1.54(3)
C46 N7 1.50(2)
C46 C52 1.52(3)
C46 C53 1.52(3)
C47 N8 1.49(3)
C47 C55 1.49(4)
C47 C54 1.55(4)
C56 F21 1.32(3)
C56 F20 1.32(3)
C56 F19 1.35(3)
C56 C57 1.53(3)
C57 O15 1.27(2)
C57 C58 1.39(3)
C58 C59 1.37(3)
C59 O16 1.25(2)
C59 C60 1.55(3)
C60 F24 1.31(3)
C60 F23 1.31(3)
C60 F22 1.33(2)
C61 F27 1.29(3)
C61 F26 1.32(4)
C61 F25 1.35(3)
C61 C62 1.54(4)
C62 O17 1.23(3)
C62 C63 1.40(3)
C63 C64 1.38(3)
C64 O18 1.23(3)
C64 C65 1.56(3)
C65 F29 1.28(4)
C65 F28 1.31(4)
C65 F30 1.33(3)
C66 F31 1.26(4)
C66 F32 1.27(3)
C66 F33 1.35(4)
C66 C67 1.51(4)
C67 O19 1.26(3)
C67 C68 1.37(3)
C68 C69 1.41(4)
C69 O20 1.22(2)
C69 C70 1.52(3)
C70 F34 1.29(4)
C70 F36 1.32(3)
C70 F35 1.35(4)
C71 C72 1.65(7)
C72 C73 1.52(7)
C73 C74 1.55(5)
C74 C75 1.52(5)
C75 C76 1.59(7)
C76 C77 1.65(7)
N1 O1 1.279(19)
N2 O2 1.299(16)
N3 O3 1.27(2)
N4 O4 1.27(2)
N5 O11 1.286(18)
N6 O12 1.29(2)
N7 O13 1.28(2)
N8 O14 1.27(2)
